data_2205363
loop_
_publ_author_name
'Binita Suthar'
'Anthony Fowler'
'Daniel S. Jones'
'Craig A. Ogle'

_publ_section_title
;
 1-(3,4,5-Trimethoxyphenyl)naphthalene
;
_journal_issue 3
_journal_name_full 'Acta Crystallographica Section E'
_journal_page_first o607
_journal_page_last o608
_journal_paper_doi 10.1107/S1600536805003776
_journal_volume 61
_journal_year 2005
_chemical_formula_iupac 'C19 H18 O3'
_chemical_formula_moiety 'C19 H18 O3'
_chemical_formula_sum 'C19 H18 O3'
_chemical_formula_weight 294.33
_space_group_IT_number 19
_symmetry_cell_setting orthorhombic
_symmetry_space_group_name_Hall 'P 2ac 2ab'
_symmetry_space_group_name_H-M 'P 21 21 21'
_audit_creation_method 'WinGX routine CIF_UPDATE'
_cell_angle_alpha 90
_cell_angle_beta 90
_cell_angle_gamma 90
_cell_formula_units_Z 4
_cell_length_a 6.7460(10)
_cell_length_b 12.605(4)
_cell_length_c 18.320(3)
_cell_measurement_reflns_used 22
_cell_measurement_temperature 296(2)
_cell_measurement_theta_max 23.64
_cell_measurement_theta_min 9.63
_cell_volume 1557.8(6)
_computing_cell_refinement 'CAD-4 EXPRESS'
_computing_data_collection 'CAD-4 EXPRESS (Enraf--Nonius, 1994)'
_computing_data_reduction 'XCAD4 (Harms & Wocadlo, 1995)'
_computing_molecular_graphics 'ORTEP-3 for Windows (Farrugia, 1997)'
_computing_publication_material 'WinGX publication routines (Farrugia, 1999)'
_computing_structure_refinement 'SHELXL97 (Sheldrick, 1997b)'
_computing_structure_solution 'SHELXS97 (Sheldrick, 1997a)'
_diffrn_measured_fraction_theta_full 1
_diffrn_measured_fraction_theta_max 1
_diffrn_measurement_device '\k-geometry diffractometer'
_diffrn_measurement_device_type 'Enraf--Nonius CAD-4'
_diffrn_measurement_method 'non-profiled \w/2\q'
_diffrn_radiation_monochromator graphite
_diffrn_radiation_source 'normal-focus sealed tube'
_diffrn_radiation_type CuK\a
_diffrn_radiation_wavelength 1.54178
_diffrn_reflns_av_R_equivalents 0.0721
_diffrn_reflns_limit_h_max 8
_diffrn_reflns_limit_h_min -8
_diffrn_reflns_limit_k_max 15
_diffrn_reflns_limit_k_min 0
_diffrn_reflns_limit_l_max 22
_diffrn_reflns_limit_l_min 0
_diffrn_reflns_number 3231
_diffrn_reflns_theta_full 69.89
_diffrn_reflns_theta_max 69.89
_diffrn_reflns_theta_min 4.26
_diffrn_standards_decay_% 4
_diffrn_standards_interval_count 73
_diffrn_standards_interval_time 59
_diffrn_standards_number 3
_exptl_absorpt_coefficient_mu 0.676
_exptl_absorpt_correction_type none
_exptl_crystal_colour colourless
_exptl_crystal_density_diffrn 1.25
_exptl_crystal_density_method 'not measured'
_exptl_crystal_description prism
_exptl_crystal_F_000 624
_exptl_crystal_size_max 0.5
_exptl_crystal_size_mid 0.1
_exptl_crystal_size_min 0.1
_refine_diff_density_max 0.159
_refine_diff_density_min -0.162
_refine_ls_extinction_coef 0.0022(6)
_refine_ls_extinction_expression Fc^*^=kFc[1+0.001xFc^2^\l^3^/sin(2\q)]^-1/4^
_refine_ls_extinction_method SHELXL97
_refine_ls_goodness_of_fit_ref 1.048
_refine_ls_hydrogen_treatment constr
_refine_ls_matrix_type full
_refine_ls_number_parameters 203
_refine_ls_number_reflns 1722
_refine_ls_number_restraints 0
_refine_ls_restrained_S_all 1.048
_refine_ls_R_factor_gt 0.0375
_refine_ls_shift/su_max 0
_refine_ls_structure_factor_coef Fsqd
_refine_ls_weighting_details 'calc w = 1/[\s^2^(Fo^2^)+(0.052P)^2^+0.0081P] where P = (Fo^2^+2Fc^2^)/3'
_refine_ls_weighting_scheme calc
_refine_ls_wR_factor_ref 0.0978
_reflns_number_gt 1346
_reflns_number_total 1722
_reflns_threshold_expression I>2\s(I)
_cod_data_source_file su6164.cif
_cod_data_source_block I
_cod_database_code 2205363
_cod_database_fobs_code 2205363

loop_
_symmetry_equiv_pos_as_xyz
'x, y, z'
'-x+1/2, -y, z+1/2'
'x+1/2, -y+1/2, -z'
'-x, y+1/2, -z+1/2'

loop_
_atom_site_label
_atom_site_fract_x
_atom_site_fract_y
_atom_site_fract_z
_atom_site_U_iso_or_equiv
_atom_site_adp_type
_atom_site_calc_flag
_atom_site_refinement_flags
_atom_site_occupancy
_atom_site_type_symbol
O3 0.9930(3) 0.80028(12) 0.08473(10) 0.0514(5) Uani d . 1 O
O2 1.1929(3) 0.72291(14) 0.20023(10) 0.0559(5) Uani d . 1 O
C15 0.9720(4) 0.69387(16) 0.09928(12) 0.0399(5) Uani d . 1 C
C14 1.0838(4) 0.65578(18) 0.15681(12) 0.0407(5) Uani d . 1 C
O1 1.1887(3) 0.51775(13) 0.23173(10) 0.0583(5) Uani d . 1 O
C9 0.7080(4) 0.42646(17) -0.03291(14) 0.0418(5) Uani d . 1 C
C13 1.0704(4) 0.54863(19) 0.17542(13) 0.0433(6) Uani d . 1 C
C11 0.8311(4) 0.52062(17) 0.08090(12) 0.0425(5) Uani d . 1 C
C16 0.8479(4) 0.62720(18) 0.06015(13) 0.0428(6) Uani d . 1 C
H16 0.7766 0.653 0.0205 0.051 Uiso calc R 1 H
C12 0.9422(4) 0.48290(18) 0.13849(13) 0.0463(6) Uani d . 1 C
H12 0.9303 0.4123 0.1525 0.056 Uiso calc R 1 H
C1 0.6858(4) 0.45215(16) 0.04198(13) 0.0437(6) Uani d . 1 C
C7 0.8976(6) 0.4256(2) -0.14535(16) 0.0686(8) Uani d . 1 C
H7 1.013 0.4417 -0.1709 0.082 Uiso calc R 1 H
C3 0.3724(5) 0.3583(2) 0.0422(2) 0.0679(9) Uani d . 1 C
H3 0.2624 0.3348 0.0682 0.081 Uiso calc R 1 H
C2 0.5215(5) 0.4167(2) 0.07811(17) 0.0598(7) Uani d . 1 C
H2 0.5077 0.4314 0.1276 0.072 Uiso calc R 1 H
C4 0.3879(4) 0.3363(2) -0.02890(19) 0.0629(8) Uani d . 1 C
H4 0.2876 0.2985 -0.052 0.076 Uiso calc R 1 H
C10 0.5545(4) 0.36963(18) -0.06943(16) 0.0505(7) Uani d . 1 C
C6 0.7405(6) 0.3741(3) -0.18079(18) 0.0725(9) Uani d . 1 C
H6 0.7507 0.3584 -0.2302 0.087 Uiso calc R 1 H
C19 0.8498(5) 0.84795(19) 0.03828(16) 0.0579(7) Uani d . 1 C
H19A 0.8697 0.8239 -0.0109 0.087 Uiso calc R 1 H
H19B 0.8637 0.9237 0.0401 0.087 Uiso calc R 1 H
H19C 0.7192 0.8285 0.0542 0.087 Uiso calc R 1 H
C8 0.8811(5) 0.4523(2) -0.07317(15) 0.0544(6) Uani d . 1 C
H8 0.9846 0.4879 -0.0502 0.065 Uiso calc R 1 H
C17 1.1475(6) 0.4172(2) 0.26410(19) 0.0814(11) Uani d . 1 C
H17A 1.0082 0.4119 0.2742 0.122 Uiso calc R 1 H
H17B 1.2209 0.4104 0.3087 0.122 Uiso calc R 1 H
H17C 1.1856 0.3617 0.2311 0.122 Uiso calc R 1 H
C5 0.5752(5) 0.3472(2) -0.14412(17) 0.0647(8) Uani d . 1 C
H5 0.4728 0.313 -0.1687 0.078 Uiso calc R 1 H
C18 1.3839(6) 0.7457(4) 0.1759(2) 0.0950(13) Uani d . 1 C
H18A 1.4505 0.6808 0.1635 0.142 Uiso calc R 1 H
H18B 1.4559 0.7813 0.2139 0.142 Uiso calc R 1 H
H18C 1.3769 0.7905 0.1337 0.142 Uiso calc R 1 H

loop_
_atom_site_aniso_label
_atom_site_aniso_U_11
_atom_site_aniso_U_22
_atom_site_aniso_U_33
_atom_site_aniso_U_12
_atom_site_aniso_U_13
_atom_site_aniso_U_23
O3 0.0610(11) 0.0316(8) 0.0617(11) -0.0114(8) -0.0116(10) 0.0056(7)
O2 0.0638(12) 0.0502(10) 0.0537(11) -0.0136(10) -0.0059(10) -0.0061(8)
C15 0.0471(14) 0.0300(10) 0.0427(12) -0.0048(10) 0.0064(11) -0.0001(9)
C14 0.0445(13) 0.0378(11) 0.0397(11) -0.0067(10) 0.0028(11) -0.0046(10)
O1 0.0708(13) 0.0473(9) 0.0567(10) -0.0059(10) -0.0142(10) 0.0112(8)
C9 0.0428(12) 0.0271(10) 0.0554(13) 0.0023(9) -0.0053(11) 0.0017(10)
C13 0.0456(13) 0.0402(12) 0.0441(12) -0.0002(11) -0.0028(11) 0.0027(10)
C11 0.0434(13) 0.0356(11) 0.0485(13) -0.0050(10) 0.0029(12) -0.0025(10)
C16 0.0448(13) 0.0360(11) 0.0475(13) -0.0038(10) -0.0029(11) 0.0011(9)
C12 0.0507(14) 0.0329(11) 0.0555(14) -0.0017(11) -0.0002(12) 0.0015(10)
C1 0.0445(13) 0.0289(10) 0.0577(14) -0.0023(10) -0.0016(12) 0.0011(10)
C7 0.076(2) 0.0671(18) 0.0628(18) -0.0023(17) 0.0082(17) -0.0017(14)
C3 0.0509(16) 0.0480(15) 0.105(3) -0.0190(13) 0.0130(17) -0.0028(16)
C2 0.0618(17) 0.0461(14) 0.0716(17) -0.0112(14) 0.0096(15) -0.0020(13)
C4 0.0485(15) 0.0400(14) 0.100(2) -0.0075(12) -0.0132(17) -0.0089(15)
C10 0.0517(14) 0.0272(10) 0.0727(17) 0.0043(11) -0.0187(14) -0.0030(11)
C6 0.094(2) 0.0653(18) 0.0583(18) 0.0079(19) -0.009(2) -0.0108(14)
C19 0.0629(17) 0.0385(12) 0.0722(18) -0.0026(13) -0.0117(16) 0.0103(12)
C8 0.0531(14) 0.0473(14) 0.0627(15) -0.0033(13) -0.0004(13) -0.0059(12)
C17 0.105(3) 0.0532(16) 0.086(2) -0.0084(19) -0.028(2) 0.0283(15)
C5 0.074(2) 0.0477(15) 0.073(2) 0.0087(15) -0.0260(18) -0.0139(14)
C18 0.069(2) 0.117(3) 0.098(3) -0.043(2) -0.011(2) -0.013(2)

loop_
_atom_type_symbol
_atom_type_description
_atom_type_scat_dispersion_real
_atom_type_scat_dispersion_imag
_atom_type_scat_source
C C 0.0181 0 'International Tables Vol C Tables 4.2.6.8 and 6.1.1.4'
H H 0 0 'International Tables Vol C Tables 4.2.6.8 and 6.1.1.4'
O O 0.0492 0 'International Tables Vol C Tables 4.2.6.8 and 6.1.1.4'

loop_
_geom_angle_atom_site_label_1
_geom_angle_atom_site_label_2
_geom_angle_atom_site_label_3
_geom_angle
C15 O3 C19 117.30(19)
C14 O2 C18 115.9(2)
O3 C15 C14 115.5(2)
O3 C15 C16 123.6(2)
C14 C15 C16 120.89(19)
O2 C14 C15 121.3(2)
O2 C14 C13 119.2(2)
C15 C14 C13 119.2(2)
C13 O1 C17 117.1(2)
C1 C9 C8 122.5(2)
C1 C9 C10 119.5(2)
C8 C9 C10 118.0(2)
O1 C13 C12 124.7(2)
O1 C13 C14 115.1(2)
C12 C13 C14 120.2(2)
C12 C11 C16 119.6(2)
C12 C11 C1 121.6(2)
C16 C11 C1 118.7(2)
C15 C16 C11 119.4(2)
C15 C16 H16 120.3
C11 C16 H16 120.3
C13 C12 C11 120.7(2)
C13 C12 H12 119.7
C11 C12 H12 119.7
C2 C1 C9 118.7(2)
C2 C1 C11 119.5(2)
C9 C1 C11 121.8(2)
C8 C7 C6 119.9(3)
C8 C7 H7 120
C6 C7 H7 120
C4 C3 C2 120.5(3)
C4 C3 H3 119.8
C2 C3 H3 119.8
C1 C2 C3 121.6(3)
C1 C2 H2 119.2
C3 C2 H2 119.2
C3 C4 C10 120.9(3)
C3 C4 H4 119.5
C10 C4 H4 119.5
C5 C10 C4 122.1(3)
C5 C10 C9 119.1(3)
C4 C10 C9 118.7(3)
C5 C6 C7 120.8(3)
C5 C6 H6 119.6
C7 C6 H6 119.6
O3 C19 H19A 109.5
O3 C19 H19B 109.5
H19A C19 H19B 109.5
O3 C19 H19C 109.5
H19A C19 H19C 109.5
H19B C19 H19C 109.5
C7 C8 C9 120.8(3)
C7 C8 H8 119.6
C9 C8 H8 119.6
O1 C17 H17A 109.5
O1 C17 H17B 109.5
H17A C17 H17B 109.5
O1 C17 H17C 109.5
H17A C17 H17C 109.5
H17B C17 H17C 109.5
C6 C5 C10 121.2(3)
C6 C5 H5 119.4
C10 C5 H5 119.4
O2 C18 H18A 109.5
O2 C18 H18B 109.5
H18A C18 H18B 109.5
O2 C18 H18C 109.5
H18A C18 H18C 109.5
H18B C18 H18C 109.5

loop_
_geom_bond_atom_site_label_1
_geom_bond_atom_site_label_2
_geom_bond_distance
O3 C15 1.375(3)
O3 C19 1.421(3)
O2 C14 1.375(3)
O2 C18 1.393(4)
C15 C14 1.382(3)
C15 C16 1.386(3)
C14 C13 1.396(3)
O1 C13 1.361(3)
O1 C17 1.427(3)
C9 C1 1.418(4)
C9 C8 1.419(4)
C9 C10 1.425(3)
C13 C12 1.376(3)
C11 C12 1.379(3)
C11 C16 1.401(3)
C11 C1 1.488(3)
C16 H16 0.93
C12 H12 0.93
C1 C2 1.366(4)
C7 C8 1.369(4)
C7 C6 1.402(5)
C7 H7 0.93
C3 C4 1.336(5)
C3 C2 1.409(4)
C3 H3 0.93
C2 H2 0.93
C4 C10 1.411(4)
C4 H4 0.93
C10 C5 1.404(4)
C6 C5 1.345(5)
C6 H6 0.93
C19 H19A 0.96
C19 H19B 0.96
C19 H19C 0.96
C8 H8 0.93
C17 H17A 0.96
C17 H17B 0.96
C17 H17C 0.96
C5 H5 0.93
C18 H18A 0.96
C18 H18B 0.96
C18 H18C 0.96

loop_
_cod_related_entry_id
_cod_related_entry_database
_cod_related_entry_code
1 ChemSpider 21129804
